data_7249660
loop_
_publ_author_name
'Zhao, Yue'
'Hu, Chun-Li'
'Chen, Peng-Fei'
'Zhang, Ming-Zhi'
'Mao, Jiang-Gao'

_publ_section_title
;
 Chiral-driven formation of hybrid cyanurates with large birefringence
;
_journal_name_full CrystEngComm
_journal_paper_doi 10.1039/D4CE01123F
_journal_year 2024
_chemical_absolute_configuration ad
_chemical_formula_moiety 'C3 H2 N3 O3, C8 H12 N'
_chemical_formula_sum 'C11 H14 N4 O3'
_chemical_formula_weight 250.26
_chemical_name_systematic S-a-MBACY
_space_group_crystal_system monoclinic
_space_group_IT_number 4
_space_group_name_Hall 'P 2yb'
_space_group_name_H-M_alt 'P 1 21 1'
_atom_sites_solution_hydrogens geom
_atom_sites_solution_primary dual
_audit_creation_date 2024-04-26
_audit_creation_method
;
Olex2 1.5
(compiled 2023.02.24 svn.rf166f9f3 for OlexSys, GUI svn.r6725)
;
_audit_update_record
;
2024-05-29 deposited with the CCDC.	2024-12-02 downloaded from the CCDC.
;
_cell_angle_alpha 90
_cell_angle_beta 96.7460(10)
_cell_angle_gamma 90
_cell_formula_units_Z 4
_cell_length_a 7.84020(10)
_cell_length_b 12.41110(10)
_cell_length_c 12.47300(10)
_cell_measurement_reflns_used 30204
_cell_measurement_temperature 293(2)
_cell_measurement_theta_max 76.2160
_cell_measurement_theta_min 3.5360
_cell_volume 1205.29(2)
_computing_cell_refinement 'CrysAlisPro 1.171.42.49 (Rigaku OD, 2022)'
_computing_data_collection 'CrysAlisPro 1.171.42.49 (Rigaku OD, 2022)'
_computing_data_reduction 'CrysAlisPro 1.171.42.49 (Rigaku OD, 2022)'
_computing_molecular_graphics 'Olex2 1.5 (Dolomanov et al., 2009)'
_computing_publication_material 'Olex2 1.5 (Dolomanov et al., 2009)'
_computing_structure_refinement 'SHELXL 2018/3 (Sheldrick, 2015)'
_computing_structure_solution 'SHELXT 2018/2 (Sheldrick, 2018)'
_diffrn_ambient_temperature 293(2)
_diffrn_detector 'Hybrid Pixel Array Detector'
_diffrn_detector_area_resol_mean 10.0000
_diffrn_detector_type HyPix
_diffrn_measured_fraction_theta_full 1.000
_diffrn_measured_fraction_theta_max 0.991
_diffrn_measurement_details
;
List of Runs (angles in degrees, time in seconds):

  # Type    Start    End  Width  t~exp~   \w     \q     \k     \f   Frames
#--------------------------------------------------------------------------
  1  \w    -94.00 -13.00   0.50    0.05    --  -47.74 125.00 150.00  162
  2  \w   -108.00 -48.00   0.50    0.45    -- -105.00 125.00 -30.00  120
  3  \w    -73.00 -37.00   0.50    0.45    -- -105.00 125.00 -90.00   72
  4  \w   -111.00 -83.00   0.50    0.45    -- -105.00 125.00 -90.00   56
  5  \w    -25.00  27.00   0.50    0.05    --  -47.74   9.00 -33.00  104
  6  \w     24.00 121.00   0.50    0.05    --   47.74  77.00-120.00  194
  7  \w     32.00 121.00   0.50    0.05    --   47.74  57.00 -90.00  178
  8  \w     20.00 123.00   0.50    0.05    --   47.74   9.00 -33.00  206
  9  \w     32.00 121.00   0.50    0.05    --   47.74  57.00   0.00  178
 10  \w     32.00 121.00   0.50    0.05    --   47.74  57.00  60.00  178
 11  \w     85.00 173.00   0.50    0.45    --  108.08  77.00 -30.00  176
 12  \w     80.00 176.00   0.50    0.45    --  108.08   9.00 -33.00  192
 13  \w    -26.00  43.00   0.50    0.05    --   47.74 -38.00   0.00  138
 14  \w    -27.00  25.00   0.50    0.05    --   47.74  -9.00 152.00  104
 15  \w     36.00 104.00   0.50    0.45    --  108.08 -77.00  30.00  136
 16  \w     69.00 103.00   0.50    0.45    --  108.08 -77.00 120.00   68
 17  \w     41.00  66.00   0.50    0.45    --  108.08 -77.00 120.00   50
 18  \w     37.00  95.00   0.50    0.45    --  108.08 -77.00  90.00  116
 19  \w     60.00 101.00   0.50    0.45    --  108.08 -95.00 120.00   82
 20  \w     39.00  64.00   0.50    0.45    --  108.08-125.00  90.00   50
 21  \w     73.00 111.00   0.50    0.45    --  108.08-125.00  90.00   76
 22  \w     13.00  94.00   0.50    0.05    --   47.74-125.00  60.00  162
 23  \w     39.00  64.00   0.50    0.45    --  108.08-125.00 -30.00   50
 24  \w     36.00  93.00   0.50    0.45    --  108.08 -95.00   0.00  114
 25  \w     77.00 112.00   0.50    0.45    --  108.08-125.00 -30.00   70
 26  \w     35.00 105.00   0.50    0.45    --  108.08 -95.00 -90.00  140
 27  \w     63.00 112.00   0.50    0.45    --  108.08-125.00-120.00   98
 28  \w     39.00  93.00   0.50    0.45    --  108.08-125.00 -90.00  108
 29  \w   -120.00 -24.00   0.50    0.05    --  -47.74 -77.00  90.00  192
 30  \w   -120.00 -24.00   0.50    0.05    --  -47.74 -77.00 120.00  192
 31  \w   -120.00 -24.00   0.50    0.05    --  -47.74 -77.00 150.00  192
 32  \w   -120.00 -24.00   0.50    0.05    --  -47.74 -77.00  90.00  192
 33  \w   -120.00 -24.00   0.50    0.05    --  -47.74 -77.00  30.00  192
 34  \w   -120.00 -24.00   0.50    0.05    --  -47.74 -77.00 -30.00  192
 35  \w   -120.00 -24.00   0.50    0.05    --  -47.74 -77.00 -60.00  192
 36  \w   -120.00 -31.00   0.50    0.05    --  -47.74 -57.00 -90.00  178
 37  \w   -120.00 -24.00   0.50    0.05    --  -47.74 -77.00-120.00  192
 38  \w   -120.00 -24.00   0.50    0.05    --  -47.74 -77.00-180.00  192
 39  \w   -121.00 -33.00   0.50    0.05    --  -47.74 -38.00 -90.00  176
 40  \w   -121.00 -33.00   0.50    0.05    --  -47.74 -38.00 -90.00  176
 41  \w   -120.00 -32.00   0.50    0.05    --  -47.74 -46.00 110.08  176
 42  \w   -121.00 -33.00   0.50    0.05    --  -47.74 -38.00 120.00  176
 43  \w   -123.00 -23.00   0.50    0.05    --  -47.74  -9.00 152.00  200
 44  \w   -123.00 -23.00   0.50    0.05    --  -47.74  -9.00 152.00  200
 45  \w   -175.00-137.00   0.50    0.45    -- -105.00 -77.00  53.55   76
 46  \w   -169.00-143.00   0.50    0.45    -- -105.00 -77.00 150.00   52
 47  \w   -107.00 -81.00   0.50    0.45    -- -105.00 -77.00  53.55   52
 48  \w   -109.00 -81.00   0.50    0.45    -- -105.00 -77.00 150.00   56
 49  \w   -110.00 -81.00   0.50    0.45    -- -105.00 -77.00   0.00   58
 50  \w   -109.00 -82.00   0.50    0.45    -- -105.00 -77.00 -30.00   54
 51  \w   -174.00 -81.00   0.50    0.45    -- -105.00 -76.00 -51.49  186
 52  \w   -172.00-146.00   0.50    0.45    -- -105.00 -77.00   0.00   52
 53  \w   -109.00 -82.00   0.50    0.45    -- -105.00 -75.00  10.57   54
 54  \w   -108.00 -82.00   0.50    0.45    -- -105.00 -75.00 -38.00   52
 55  \w   -108.00 -82.00   0.50    0.45    -- -105.00 -75.00 -44.53   52
 56  \w   -113.00 -86.00   0.50    0.45    -- -105.00 -77.00-150.00   54
 57  \w   -175.00-116.00   0.50    0.45    -- -105.00 -77.00-150.00  118
 58  \w   -145.00-120.00   0.50    0.45    -- -105.00 -75.00 -38.00   50
 59  \w   -173.00-121.00   0.50    0.45    -- -105.00 -75.00  10.57  104
 60  \w   -164.00-137.00   0.50    0.45    -- -105.00 -71.00 -64.94   54
 61  \w   -117.00 -84.00   0.50    0.45    -- -105.00 -71.00 -64.94   66
 62  \w   -111.00 -85.00   0.50    0.45    -- -105.00 -68.00 112.31   52
 63  \w   -109.00 -83.00   0.50    0.45    -- -105.00 -72.00 151.01   52
 64  \w   -118.00 -85.00   0.50    0.45    -- -105.00 -67.00 124.74   66
 65  \w   -109.00 -83.00   0.50    0.45    -- -105.00 -72.00 175.53   52
 66  \w   -111.00 -85.00   0.50    0.45    -- -105.00 -68.00 177.49   52
 67  \w   -170.00 -86.00   0.50    0.45    -- -105.00 -64.00 152.40  168
 68  \w   -168.00-119.00   0.50    0.45    -- -105.00 -72.00 175.53   98
 69  \w   -173.00-148.00   0.50    0.45    -- -105.00 -68.00 112.31   50
 70  \w   -170.00 -86.00   0.50    0.45    -- -105.00 -64.00 115.66  168
 71  \w   -122.00 -86.00   0.50    0.45    -- -105.00 -64.00 100.06   72
 72  \w   -124.00 -86.00   0.50    0.45    -- -105.00 -64.00  16.76   76
 73  \w   -171.00-145.00   0.50    0.45    -- -105.00 -64.00  16.76   52
 74  \w   -170.00-145.00   0.50    0.45    -- -105.00 -63.00 -83.03   50
 75  \w   -121.00 -87.00   0.50    0.45    -- -105.00 -63.00 -91.37   68
 76  \w   -113.00 -88.00   0.50    0.45    -- -105.00 -63.00 -83.03   50
 77  \w   -170.00 -87.00   0.50    0.45    -- -105.00 -63.00-140.64  166
 78  \w   -163.00 -86.00   0.50    0.45    -- -105.00 -65.00-130.33  154
 79  \w   -125.00 -87.00   0.50    0.45    -- -105.00 -61.00   0.00   76
 80  \w   -172.00 -87.00   0.50    0.45    -- -105.00 -61.00 -30.00  170
 81  \w   -120.00 -88.00   0.50    0.45    -- -105.00 -62.00  86.87   64
 82  \w   -112.00 -87.00   0.50    0.45    -- -105.00 -61.00  90.00   50
 83  \w   -152.00 -87.00   0.50    0.45    -- -105.00 -62.00  77.23  130
 84  \w   -175.00-134.00   0.50    0.45    -- -105.00 -61.00  90.00   82
 85  \w   -128.00 -90.00   0.50    0.45    -- -105.00 -61.00-120.00   76
 86  \w   -131.00 -89.00   0.50    0.45    -- -105.00 -60.00-128.17   84
 87  \w   -113.00 -88.00   0.50    0.45    -- -105.00 -59.00-115.62   50
 88  \w   -118.00 -89.00   0.50    0.45    -- -105.00 -55.00-161.40   58
 89  \w   -152.00-126.00   0.50    0.45    -- -105.00 -59.00-115.62   52
 90  \w   -170.00 -89.00   0.50    0.45    -- -105.00 -56.00-110.85  162
 91  \w   -117.00 -88.00   0.50    0.45    -- -105.00 -59.00  21.37   58
 92  \w   -128.00 -88.00   0.50    0.45    -- -105.00 -54.00  34.23   80
 93  \w   -116.00 -88.00   0.50    0.45    -- -105.00 -54.00  56.39   56
 94  \w   -124.00 -88.00   0.50    0.45    -- -105.00 -54.00  45.02   72
 95  \w   -174.00 -90.00   0.50    0.45    -- -105.00 -54.00 134.99  168
 96  \w   -171.00-142.00   0.50    0.45    -- -105.00 -45.00 174.23   58
 97  \w   -121.00 -90.00   0.50    0.45    -- -105.00 -45.00 174.23   62
 98  \w   -126.00 -90.00   0.50    0.45    -- -105.00 -44.00 164.31   72
 99  \w   -175.00 -81.00   0.50    0.45    -- -105.00  -9.00 152.00  188
100  \w   -165.00-139.00   0.50    0.45    -- -105.00 -54.00  56.39   52
101  \w   -115.00 -89.00   0.50    0.45    -- -105.00 -51.00 -57.00   52
102  \w   -126.00 -90.00   0.50    0.45    -- -105.00 -45.00 -60.00   72
;
_diffrn_measurement_device 'four-circle diffractometer'
_diffrn_measurement_device_type 'XtaLAB Synergy, Single source at home/near, HyPix'
_diffrn_measurement_method '\w scans'
_diffrn_orient_matrix_type 'CrysAlisPro convention (1999,Acta A55,543-557)'
_diffrn_orient_matrix_UB_11 0.1020791000
_diffrn_orient_matrix_UB_12 -0.0079272000
_diffrn_orient_matrix_UB_13 0.1130498000
_diffrn_orient_matrix_UB_21 -0.1691094000
_diffrn_orient_matrix_UB_22 -0.0135707000
_diffrn_orient_matrix_UB_23 0.0502428000
_diffrn_orient_matrix_UB_31 0.0120622000
_diffrn_orient_matrix_UB_32 -0.1230998000
_diffrn_orient_matrix_UB_33 -0.0128655000
_diffrn_radiation_monochromator mirror
_diffrn_radiation_probe x-ray
_diffrn_radiation_type 'Cu K\a'
_diffrn_radiation_wavelength 1.54184
_diffrn_reflns_av_R_equivalents 0.0407
_diffrn_reflns_av_unetI/netI 0.0192
_diffrn_reflns_Laue_measured_fraction_full 1.000
_diffrn_reflns_Laue_measured_fraction_max 0.991
_diffrn_reflns_limit_h_max 9
_diffrn_reflns_limit_h_min -9
_diffrn_reflns_limit_k_max 12
_diffrn_reflns_limit_k_min -15
_diffrn_reflns_limit_l_max 15
_diffrn_reflns_limit_l_min -15
_diffrn_reflns_number 44159
_diffrn_reflns_point_group_measured_fraction_full 0.953
_diffrn_reflns_point_group_measured_fraction_max 0.932
_diffrn_reflns_theta_full 67.684
_diffrn_reflns_theta_max 76.526
_diffrn_reflns_theta_min 3.568
_diffrn_source 'micro-focus sealed X-ray tube'
_diffrn_source_type 'PhotonJet (Cu) X-ray Source'
_exptl_absorpt_coefficient_mu 0.864
_exptl_absorpt_correction_T_max 1.00000
_exptl_absorpt_correction_T_min 0.54070
_exptl_absorpt_correction_type multi-scan
_exptl_absorpt_process_details
;
CrysAlisPro 1.171.42.49 (Rigaku Oxford Diffraction, 2022)
Empirical absorption correction using spherical harmonics,
implemented in SCALE3 ABSPACK scaling algorithm.
;
_exptl_crystal_colour 'metallic light colourless'
_exptl_crystal_colour_lustre metallic
_exptl_crystal_colour_modifier light
_exptl_crystal_colour_primary colourless
_exptl_crystal_density_diffrn 1.379
_exptl_crystal_description prism
_exptl_crystal_F_000 528
_exptl_crystal_size_max 0.64
_exptl_crystal_size_mid 0.12
_exptl_crystal_size_min 0.05
_refine_diff_density_max 0.136
_refine_diff_density_min -0.197
_refine_diff_density_rms 0.040
_refine_ls_abs_structure_details
;
 Flack x determined using 1988 quotients [(I+)-(I-)]/[(I+)+(I-)]
 (Parsons, Flack and Wagner, Acta Cryst. B69 (2013) 249-259).
;
_refine_ls_abs_structure_Flack -0.01(7)
_refine_ls_extinction_method none
_refine_ls_goodness_of_fit_ref 1.056
_refine_ls_hydrogen_treatment constr
_refine_ls_matrix_type full
_refine_ls_number_parameters 329
_refine_ls_number_reflns 4730
_refine_ls_number_restraints 1
_refine_ls_restrained_S_all 1.056
_refine_ls_R_factor_all 0.0336
_refine_ls_R_factor_gt 0.0329
_refine_ls_shift/su_max 0.001
_refine_ls_shift/su_mean 0.000
_refine_ls_structure_factor_coef Fsqd
_refine_ls_weighting_details 'w=1/[\s^2^(Fo^2^)+(0.0610P)^2^+0.0813P] where P=(Fo^2^+2Fc^2^)/3'
_refine_ls_weighting_scheme calc
_refine_ls_wR_factor_gt 0.0907
_refine_ls_wR_factor_ref 0.0915
_reflns_Friedel_coverage 0.797
_reflns_Friedel_fraction_full 0.901
_reflns_Friedel_fraction_max 0.868
_reflns_number_gt 4596
_reflns_number_total 4730
_reflns_threshold_expression 'I > 2\s(I)'
_cod_data_source_file d4ce01123f2.cif
_cod_data_source_block c-s
_cod_database_code 7249660
_shelx_shelxl_version_number 2018/3
_chemical_oxdiff_formula 'C11 H14 N4 O3'
_shelx_space_group_comment
;
The symmetry employed for this shelxl refinement is uniquely defined
by the following loop, which should always be used as a source of
symmetry information in preference to the above space-group names.
They are only intended as comments.
;
_shelx_estimated_absorpt_t_max 0.958
_shelx_estimated_absorpt_t_min 0.608
_olex2_refinement_description
;
1. Fixed Uiso
 At 1.2 times of:
  All C(H) groups, All N(H) groups, All N(H,H,H) groups
 At 1.5 times of:
  All C(H,H,H) groups
2.a Ternary CH refined with riding coordinates:
 C13(H13), C21(H21)
2.b Aromatic/amide H refined with riding coordinates:
 N5(H5), N2(H2), N1(H1), N4(H4), C12(H12), C10(H10), C9(H9), C8(H8), C16(H16),
 C11(H11), C20(H20), C17(H17), C19(H19), C18(H18)
2.c Idealised Me refined as rotating group:
 N8(H8A,H8B,H8C), N7(H7A,H7B,H7C), C14(H14A,H14B,H14C), C22(H22A,H22B,H22C)
;
_olex2_submission_special_instructions 'No special instructions were received'
_oxdiff_exptl_absorpt_empirical_details
;
Empirical correction (ABSPACK) includes:
- Absorption correction using spherical harmonics
- Frame scaling
;
_oxdiff_exptl_absorpt_empirical_full_max 1.423
_oxdiff_exptl_absorpt_empirical_full_min 0.558

loop_
_space_group_symop_operation_xyz
'x, y, z'
'-x, y+1/2, -z'

loop_
_atom_site_label
_atom_site_type_symbol
_atom_site_fract_x
_atom_site_fract_y
_atom_site_fract_z
_atom_site_U_iso_or_equiv
_atom_site_adp_type
_atom_site_occupancy
_atom_site_site_symmetry_order
_atom_site_calc_flag
_atom_site_refinement_flags_posn
_atom_site_refinement_flags_adp
_atom_site_refinement_flags_occupancy
_atom_site_disorder_assembly
_atom_site_disorder_group
O4 O 1.1046(2) 0.40313(12) 0.69095(11) 0.0476(4) Uani 1 1 d . . . . .
O2 O 1.53241(18) 0.58106(13) 0.16843(10) 0.0428(3) Uani 1 1 d . . . . .
O3 O 1.3668(2) 0.30212(12) -0.05421(12) 0.0521(4) Uani 1 1 d . . . . .
O6 O 1.1258(2) 0.74766(13) 0.57872(12) 0.0533(4) Uani 1 1 d . . . . .
O5 O 0.8353(2) 0.49960(15) 0.36278(12) 0.0585(5) Uani 1 1 d . . . . .
N5 N 0.9702(2) 0.44894(14) 0.52461(12) 0.0390(4) Uani 1 1 d . . . . .
H5 H 0.938684 0.383578 0.510570 0.047 Uiso 1 1 calc R U . . .
O1 O 1.3388(3) 0.64208(14) -0.18249(13) 0.0631(5) Uani 1 1 d . . . . .
N2 N 1.4458(2) 0.61176(14) -0.00754(13) 0.0401(4) Uani 1 1 d . . . . .
H2 H 1.473697 0.678438 0.001466 0.048 Uiso 1 1 calc R U . . .
N8 N 0.8382(2) 0.68675(14) 0.23210(12) 0.0350(3) Uani 1 1 d . . . . .
H8A H 0.737298 0.698488 0.193184 0.042 Uiso 1 1 calc R U . . .
H8B H 0.862241 0.741173 0.277844 0.042 Uiso 1 1 calc R U . . .
H8C H 0.833451 0.625669 0.269019 0.042 Uiso 1 1 calc R U . . .
N3 N 1.4510(2) 0.43584(15) 0.06533(12) 0.0384(4) Uani 1 1 d . . . . .
N1 N 1.3376(2) 0.47297(14) -0.11401(12) 0.0414(4) Uani 1 1 d . . . . .
H1 H 1.282023 0.449536 -0.172948 0.050 Uiso 1 1 calc R U . . .
N4 N 1.1084(2) 0.57668(14) 0.63433(13) 0.0427(4) Uani 1 1 d . . . . .
H4 H 1.164617 0.595357 0.694834 0.051 Uiso 1 1 calc R U . . .
N7 N 1.5765(2) 0.35517(15) 0.27608(12) 0.0406(4) Uani 1 1 d . . . . .
H7A H 1.559224 0.373478 0.206667 0.049 Uiso 1 1 calc R U . . .
H7B H 1.604037 0.285669 0.281812 0.049 Uiso 1 1 calc R U . . .
H7C H 1.661677 0.394564 0.309347 0.049 Uiso 1 1 calc R U . . .
N6 N 0.9713(2) 0.63062(15) 0.46515(14) 0.0456(4) Uani 1 1 d . . . . .
C2 C 1.4784(2) 0.54191(17) 0.08008(14) 0.0347(4) Uani 1 1 d . . . . .
C4 C 1.0643(2) 0.47116(16) 0.62096(14) 0.0358(4) Uani 1 1 d . . . . .
C3 C 1.3868(2) 0.39847(16) -0.03188(14) 0.0372(4) Uani 1 1 d . . . . .
C6 C 1.0689(3) 0.65685(16) 0.55699(15) 0.0390(4) Uani 1 1 d . . . . .
C1 C 1.3723(3) 0.57975(17) -0.10611(15) 0.0411(4) Uani 1 1 d . . . . .
C7 C 1.4503(3) 0.3618(2) 0.44850(16) 0.0448(5) Uani 1 1 d . . . . .
C5 C 0.9233(3) 0.52854(18) 0.44812(15) 0.0414(4) Uani 1 1 d . . . . .
C13 C 1.4156(3) 0.3750(2) 0.32736(16) 0.0479(5) Uani 1 1 d . . . . .
H13 H 1.381188 0.450001 0.312666 0.057 Uiso 1 1 calc R U . . .
C15 C 0.9298(3) 0.5930(2) 0.07432(19) 0.0523(5) Uani 1 1 d . . . . .
C21 C 0.9740(3) 0.6783(2) 0.15923(18) 0.0483(5) Uani 1 1 d . . . . .
H21 H 0.980693 0.747620 0.122363 0.058 Uiso 1 1 calc R U . . .
C12 C 1.4849(5) 0.4506(3) 0.5128(2) 0.0696(7) Uani 1 1 d . . . . .
H12 H 1.485062 0.518816 0.481869 0.083 Uiso 1 1 calc R U . . .
C10 C 1.5169(3) 0.3399(3) 0.67098(19) 0.0683(8) Uani 1 1 d . . . . .
H10 H 1.539892 0.332766 0.745499 0.082 Uiso 1 1 calc R U . . .
C9 C 1.4808(4) 0.2521(3) 0.6087(2) 0.0657(7) Uani 1 1 d . . . . .
H9 H 1.478717 0.184387 0.640380 0.079 Uiso 1 1 calc R U . . .
C8 C 1.4468(4) 0.2626(2) 0.4978(2) 0.0594(6) Uani 1 1 d . . . . .
H8 H 1.421120 0.201495 0.455791 0.071 Uiso 1 1 calc R U . . .
C16 C 0.9058(4) 0.4866(3) 0.1000(3) 0.0675(7) Uani 1 1 d . . . . .
H16 H 0.919077 0.464986 0.171908 0.081 Uiso 1 1 calc R U . . .
C11 C 1.5197(5) 0.4389(3) 0.6245(2) 0.0838(10) Uani 1 1 d . . . . .
H11 H 1.544947 0.499341 0.667503 0.101 Uiso 1 1 calc R U . . .
C14 C 1.2742(4) 0.3034(4) 0.2737(2) 0.0888(12) Uani 1 1 d . . . . .
H14A H 1.255125 0.319535 0.197939 0.133 Uiso 1 1 calc R U . . .
H14B H 1.170390 0.315901 0.305639 0.133 Uiso 1 1 calc R U . . .
H14C H 1.307376 0.229228 0.283395 0.133 Uiso 1 1 calc R U . . .
C22 C 1.1441(3) 0.6595(3) 0.2278(3) 0.0770(9) Uani 1 1 d . . . . .
H22A H 1.162407 0.714897 0.281590 0.115 Uiso 1 1 calc R U . . .
H22B H 1.235330 0.661177 0.182727 0.115 Uiso 1 1 calc R U . . .
H22C H 1.142445 0.590476 0.262389 0.115 Uiso 1 1 calc R U . . .
C20 C 0.9106(4) 0.6227(3) -0.0343(2) 0.0744(9) Uani 1 1 d . . . . .
H20 H 0.924597 0.694368 -0.053078 0.089 Uiso 1 1 calc R U . . .
C17 C 0.8615(5) 0.4109(3) 0.0183(4) 0.0927(12) Uani 1 1 d . . . . .
H17 H 0.842557 0.339358 0.035790 0.111 Uiso 1 1 calc R U . . .
C19 C 0.8710(5) 0.5468(5) -0.1139(3) 0.0990(15) Uani 1 1 d . . . . .
H19 H 0.861441 0.567398 -0.186045 0.119 Uiso 1 1 calc R U . . .
C18 C 0.8459(5) 0.4428(4) -0.0883(3) 0.0992(15) Uani 1 1 d . . . . .
H18 H 0.818100 0.392455 -0.142803 0.119 Uiso 1 1 calc R U . . .

loop_
_atom_site_aniso_label
_atom_site_aniso_U_11
_atom_site_aniso_U_22
_atom_site_aniso_U_33
_atom_site_aniso_U_23
_atom_site_aniso_U_13
_atom_site_aniso_U_12
O4 0.0740(9) 0.0280(8) 0.0353(7) 0.0057(5) -0.0174(6) -0.0025(6)
O2 0.0515(7) 0.0457(9) 0.0281(6) -0.0055(5) -0.0078(5) -0.0063(6)
O3 0.0790(10) 0.0250(8) 0.0453(7) 0.0022(6) -0.0218(7) -0.0019(7)
O6 0.0799(10) 0.0258(8) 0.0477(8) 0.0043(6) -0.0196(7) -0.0076(7)
O5 0.0838(11) 0.0434(10) 0.0394(7) 0.0079(7) -0.0296(7) -0.0187(8)
N5 0.0556(9) 0.0247(9) 0.0320(7) 0.0012(6) -0.0143(6) -0.0052(6)
O1 0.1059(14) 0.0325(9) 0.0412(8) 0.0091(6) -0.0326(8) -0.0125(8)
N2 0.0563(9) 0.0270(9) 0.0326(7) -0.0024(6) -0.0128(6) -0.0053(7)
N8 0.0427(7) 0.0270(8) 0.0321(7) -0.0019(6) -0.0091(5) 0.0003(6)
N3 0.0497(8) 0.0338(9) 0.0282(7) 0.0028(6) -0.0101(6) -0.0036(6)
N1 0.0638(9) 0.0270(9) 0.0280(7) 0.0002(6) -0.0172(6) -0.0041(7)
N4 0.0648(9) 0.0264(9) 0.0315(7) 0.0007(6) -0.0174(6) -0.0043(7)
N7 0.0570(9) 0.0306(9) 0.0317(7) 0.0021(6) -0.0053(6) -0.0021(7)
N6 0.0626(10) 0.0317(10) 0.0371(8) 0.0073(7) -0.0167(7) -0.0056(7)
C2 0.0366(8) 0.0372(11) 0.0281(7) -0.0004(7) -0.0055(6) -0.0003(7)
C4 0.0490(9) 0.0262(10) 0.0292(8) 0.0017(7) -0.0081(6) -0.0003(7)
C3 0.0476(9) 0.0299(11) 0.0308(8) 0.0018(7) -0.0090(7) -0.0007(7)
C6 0.0523(10) 0.0272(11) 0.0342(9) 0.0022(7) -0.0085(7) -0.0002(7)
C1 0.0590(10) 0.0272(10) 0.0321(8) 0.0023(7) -0.0154(7) -0.0025(8)
C7 0.0507(10) 0.0447(13) 0.0383(10) 0.0043(9) 0.0016(7) 0.0018(9)
C5 0.0540(10) 0.0335(12) 0.0323(8) 0.0058(7) -0.0126(7) -0.0050(8)
C13 0.0542(10) 0.0491(14) 0.0382(10) 0.0084(9) -0.0040(8) 0.0043(9)
C15 0.0451(9) 0.0611(16) 0.0501(11) -0.0145(11) 0.0026(8) 0.0055(9)
C21 0.0483(10) 0.0485(14) 0.0472(11) -0.0047(10) 0.0017(8) -0.0062(9)
C12 0.104(2) 0.0513(17) 0.0520(13) -0.0042(12) 0.0051(13) -0.0094(14)
C10 0.0646(13) 0.103(3) 0.0370(10) 0.0006(13) 0.0038(9) 0.0116(15)
C9 0.0787(16) 0.074(2) 0.0446(12) 0.0180(13) 0.0077(11) 0.0172(14)
C8 0.0840(17) 0.0471(15) 0.0455(11) 0.0047(10) 0.0008(11) 0.0043(12)
C16 0.0730(15) 0.0584(19) 0.0716(16) -0.0202(14) 0.0102(13) 0.0059(13)
C11 0.112(2) 0.086(3) 0.0515(14) -0.0259(16) 0.0053(15) -0.015(2)
C14 0.0711(16) 0.139(4) 0.0515(14) 0.0113(18) -0.0142(12) -0.039(2)
C22 0.0406(11) 0.101(3) 0.0857(19) -0.0281(18) -0.0065(11) 0.0001(13)
C20 0.0825(17) 0.091(2) 0.0487(13) -0.0111(14) 0.0016(12) 0.0196(16)
C17 0.088(2) 0.066(2) 0.124(3) -0.043(2) 0.012(2) 0.0088(17)
C19 0.110(3) 0.125(4) 0.0564(16) -0.033(2) -0.0100(16) 0.050(3)
C18 0.087(2) 0.117(4) 0.087(2) -0.060(3) -0.0186(17) 0.034(2)

loop_
_atom_type_symbol
_atom_type_description
_atom_type_scat_dispersion_real
_atom_type_scat_dispersion_imag
_atom_type_scat_source
C C 0.0181 0.0091 'International Tables Vol C Tables 4.2.6.8 and 6.1.1.4'
H H 0.0000 0.0000 'International Tables Vol C Tables 4.2.6.8 and 6.1.1.4'
N N 0.0311 0.0180 'International Tables Vol C Tables 4.2.6.8 and 6.1.1.4'
O O 0.0492 0.0322 'International Tables Vol C Tables 4.2.6.8 and 6.1.1.4'

loop_
_geom_angle_atom_site_label_1
_geom_angle_atom_site_label_2
_geom_angle_atom_site_label_3
_geom_angle
_geom_angle_site_symmetry_1
_geom_angle_site_symmetry_3
_geom_angle_publ_flag
C4 N5 H5 118.9 . . ?
C4 N5 C5 122.19(17) . . ?
C5 N5 H5 118.9 . . ?
C2 N2 H2 118.4 . . ?
C1 N2 H2 118.4 . . ?
C1 N2 C2 123.24(17) . . ?
H8A N8 H8B 109.5 . . ?
H8A N8 H8C 109.5 . . ?
H8B N8 H8C 109.5 . . ?
C21 N8 H8A 109.5 . . ?
C21 N8 H8B 109.5 . . ?
C21 N8 H8C 109.5 . . ?
C3 N3 C2 120.02(16) . . ?
C3 N1 H1 118.1 . . ?
C1 N1 H1 118.1 . . ?
C1 N1 C3 123.87(16) . . ?
C4 N4 H4 117.6 . . ?
C4 N4 C6 124.72(16) . . ?
C6 N4 H4 117.6 . . ?
H7A N7 H7B 109.5 . . ?
H7A N7 H7C 109.5 . . ?
H7B N7 H7C 109.5 . . ?
C13 N7 H7A 109.5 . . ?
C13 N7 H7B 109.5 . . ?
C13 N7 H7C 109.5 . . ?
C5 N6 C6 119.30(17) . . ?
O2 C2 N2 117.87(18) . . ?
O2 C2 N3 122.78(17) . . ?
N3 C2 N2 119.35(16) . . ?
O4 C4 N5 123.71(18) . . ?
O4 C4 N4 122.30(16) . . ?
N4 C4 N5 113.99(16) . . ?
O3 C3 N3 124.34(17) . . ?
O3 C3 N1 117.27(17) . . ?
N3 C3 N1 118.39(18) . . ?
O6 C6 N4 117.11(17) . . ?
O6 C6 N6 124.49(18) . . ?
N6 C6 N4 118.40(18) . . ?
O1 C1 N2 123.18(19) . . ?
O1 C1 N1 122.39(17) . . ?
N1 C1 N2 114.42(17) . . ?
C12 C7 C13 119.8(2) . . ?
C12 C7 C8 118.1(2) . . ?
C8 C7 C13 122.2(2) . . ?
O5 C5 N5 117.00(19) . . ?
O5 C5 N6 121.74(18) . . ?
N6 C5 N5 121.26(16) . . ?
N7 C13 C7 110.27(16) . . ?
N7 C13 H13 107.7 . . ?
N7 C13 C14 108.9(2) . . ?
C7 C13 H13 107.7 . . ?
C7 C13 C14 114.5(2) . . ?
C14 C13 H13 107.7 . . ?
C16 C15 C21 122.4(2) . . ?
C16 C15 C20 118.5(3) . . ?
C20 C15 C21 119.1(3) . . ?
N8 C21 C15 110.96(18) . . ?
N8 C21 H21 107.9 . . ?
N8 C21 C22 108.2(2) . . ?
C15 C21 H21 107.9 . . ?
C15 C21 C22 113.7(2) . . ?
C22 C21 H21 107.9 . . ?
C7 C12 H12 119.9 . . ?
C7 C12 C11 120.1(3) . . ?
C11 C12 H12 119.9 . . ?
C9 C10 H10 120.1 . . ?
C9 C10 C11 119.8(2) . . ?
C11 C10 H10 120.1 . . ?
C10 C9 H9 119.9 . . ?
C10 C9 C8 120.2(3) . . ?
C8 C9 H9 119.9 . . ?
C7 C8 C9 121.2(3) . . ?
C7 C8 H8 119.4 . . ?
C9 C8 H8 119.4 . . ?
C15 C16 H16 119.9 . . ?
C15 C16 C17 120.2(3) . . ?
C17 C16 H16 119.9 . . ?
C12 C11 H11 119.7 . . ?
C10 C11 C12 120.6(3) . . ?
C10 C11 H11 119.7 . . ?
C13 C14 H14A 109.5 . . ?
C13 C14 H14B 109.5 . . ?
C13 C14 H14C 109.5 . . ?
H14A C14 H14B 109.5 . . ?
H14A C14 H14C 109.5 . . ?
H14B C14 H14C 109.5 . . ?
C21 C22 H22A 109.5 . . ?
C21 C22 H22B 109.5 . . ?
C21 C22 H22C 109.5 . . ?
H22A C22 H22B 109.5 . . ?
H22A C22 H22C 109.5 . . ?
H22B C22 H22C 109.5 . . ?
C15 C20 H20 119.7 . . ?
C19 C20 C15 120.6(4) . . ?
C19 C20 H20 119.7 . . ?
C16 C17 H17 120.2 . . ?
C18 C17 C16 119.7(4) . . ?
C18 C17 H17 120.2 . . ?
C20 C19 H19 119.7 . . ?
C18 C19 C20 120.7(4) . . ?
C18 C19 H19 119.7 . . ?
C17 C18 H18 119.9 . . ?
C19 C18 C17 120.3(3) . . ?
C19 C18 H18 119.9 . . ?

loop_
_geom_bond_atom_site_label_1
_geom_bond_atom_site_label_2
_geom_bond_distance
_geom_bond_site_symmetry_2
_geom_bond_publ_flag
O4 C4 1.229(2) . ?
O2 C2 1.233(2) . ?
O3 C3 1.234(3) . ?
O6 C6 1.231(3) . ?
O5 C5 1.251(2) . ?
N5 H5 0.8600 . ?
N5 C4 1.362(2) . ?
N5 C5 1.392(2) . ?
O1 C1 1.231(2) . ?
N2 H2 0.8600 . ?
N2 C2 1.395(2) . ?
N2 C1 1.355(2) . ?
N8 H8A 0.8900 . ?
N8 H8B 0.8900 . ?
N8 H8C 0.8900 . ?
N8 C21 1.483(3) . ?
N3 C2 1.343(3) . ?
N3 C3 1.340(2) . ?
N1 H1 0.8600 . ?
N1 C3 1.400(2) . ?
N1 C1 1.354(3) . ?
N4 H4 0.8600 . ?
N4 C4 1.360(3) . ?
N4 C6 1.395(3) . ?
N7 H7A 0.8900 . ?
N7 H7B 0.8900 . ?
N7 H7C 0.8900 . ?
N7 C13 1.500(3) . ?
N6 C6 1.341(2) . ?
N6 C5 1.331(3) . ?
C7 C13 1.513(3) . ?
C7 C12 1.371(4) . ?
C7 C8 1.378(4) . ?
C13 H13 0.9800 . ?
C13 C14 1.515(4) . ?
C15 C21 1.509(3) . ?
C15 C16 1.376(5) . ?
C15 C20 1.395(4) . ?
C21 H21 0.9800 . ?
C21 C22 1.516(3) . ?
C12 H12 0.9300 . ?
C12 C11 1.395(4) . ?
C10 H10 0.9300 . ?
C10 C9 1.349(5) . ?
C10 C11 1.360(6) . ?
C9 H9 0.9300 . ?
C9 C8 1.383(3) . ?
C8 H8 0.9300 . ?
C16 H16 0.9300 . ?
C16 C17 1.400(4) . ?
C11 H11 0.9300 . ?
C14 H14A 0.9600 . ?
C14 H14B 0.9600 . ?
C14 H14C 0.9600 . ?
C22 H22A 0.9600 . ?
C22 H22B 0.9600 . ?
C22 H22C 0.9600 . ?
C20 H20 0.9300 . ?
C20 C19 1.378(5) . ?
C17 H17 0.9300 . ?
C17 C18 1.379(6) . ?
C19 H19 0.9300 . ?
C19 C18 1.349(8) . ?
C18 H18 0.9300 . ?

loop_
_geom_hbond_atom_site_label_D
_geom_hbond_atom_site_label_H
_geom_hbond_atom_site_label_A
_geom_hbond_distance_DH
_geom_hbond_distance_HA
_geom_hbond_distance_DA
_geom_hbond_angle_DHA
_geom_hbond_site_symmetry_A
_geom_hbond_publ_flag
N5 H5 O6 0.86 2.05 2.871(2) 158.9 2_746 yes
N2 H2 O3 0.86 2.04 2.840(2) 154.6 2_855 yes
N8 H8A O2 0.89 2.16 2.766(2) 124.4 1_455 yes
N8 H8B O4 0.89 2.06 2.869(2) 151.0 2_756 yes
N8 H8C O5 0.89 1.95 2.839(2) 174.1 . yes
N4 H4 O1 0.86 2.01 2.859(2) 167.7 1_556 yes
N7 H7A N3 0.89 2.02 2.876(2) 161.4 . yes
N7 H7C O5 0.89 1.95 2.826(2) 169.9 1_655 yes

loop_
_geom_torsion_atom_site_label_1
_geom_torsion_atom_site_label_2
_geom_torsion_atom_site_label_3
_geom_torsion_atom_site_label_4
_geom_torsion
_geom_torsion_site_symmetry_1
_geom_torsion_site_symmetry_2
_geom_torsion_site_symmetry_3
_geom_torsion_site_symmetry_4
_geom_torsion_publ_flag
C2 N2 C1 O1 177.7(2) . . . . ?
C2 N2 C1 N1 -2.0(3) . . . . ?
C2 N3 C3 O3 175.7(2) . . . . ?
C2 N3 C3 N1 -4.8(3) . . . . ?
C4 N5 C5 O5 -179.3(2) . . . . ?
C4 N5 C5 N6 1.1(3) . . . . ?
C4 N4 C6 O6 -176.1(2) . . . . ?
C4 N4 C6 N6 4.5(3) . . . . ?
C3 N3 C2 O2 177.78(17) . . . . ?
C3 N3 C2 N2 -2.5(3) . . . . ?
C3 N1 C1 O1 174.4(2) . . . . ?
C3 N1 C1 N2 -5.8(3) . . . . ?
C6 N4 C4 O4 178.8(2) . . . . ?
C6 N4 C4 N5 -2.3(3) . . . . ?
C6 N6 C5 O5 -178.5(2) . . . . ?
C6 N6 C5 N5 1.1(3) . . . . ?
C1 N2 C2 O2 -174.01(18) . . . . ?
C1 N2 C2 N3 6.3(3) . . . . ?
C1 N1 C3 O3 -170.9(2) . . . . ?
C1 N1 C3 N3 9.5(3) . . . . ?
C7 C12 C11 C10 -1.1(6) . . . . ?
C5 N5 C4 O4 178.42(19) . . . . ?
C5 N5 C4 N4 -0.5(3) . . . . ?
C5 N6 C6 O6 176.9(2) . . . . ?
C5 N6 C6 N4 -3.6(3) . . . . ?
C13 C7 C12 C11 -179.0(3) . . . . ?
C13 C7 C8 C9 179.3(2) . . . . ?
C15 C16 C17 C18 1.6(5) . . . . ?
C15 C20 C19 C18 1.6(5) . . . . ?
C21 C15 C16 C17 178.7(2) . . . . ?
C21 C15 C20 C19 179.7(3) . . . . ?
C12 C7 C13 N7 96.4(3) . . . . ?
C12 C7 C13 C14 -140.4(3) . . . . ?
C12 C7 C8 C9 -1.4(4) . . . . ?
C10 C9 C8 C7 0.5(4) . . . . ?
C9 C10 C11 C12 0.2(5) . . . . ?
C8 C7 C13 N7 -84.3(3) . . . . ?
C8 C7 C13 C14 38.9(4) . . . . ?
C8 C7 C12 C11 1.7(5) . . . . ?
C16 C15 C21 N8 -60.0(3) . . . . ?
C16 C15 C21 C22 62.3(3) . . . . ?
C16 C15 C20 C19 -1.0(4) . . . . ?
C16 C17 C18 C19 -0.9(5) . . . . ?
C11 C10 C9 C8 0.1(4) . . . . ?
C20 C15 C21 N8 119.3(2) . . . . ?
C20 C15 C21 C22 -118.4(3) . . . . ?
C20 C15 C16 C17 -0.6(4) . . . . ?
C20 C19 C18 C17 -0.7(6) . . . . ?
